data_2234373
loop_
_publ_author_name
'Inglebert, S. Antony'
'Kamalraja, Jayabal'
'Sethusankar, K.'
'Vasuki, Gnanasambandam'

_publ_section_title
;
 2-Amino-4-(4-chlorophenyl)-6-(pyrrolidin-1-yl)pyridine-3,5-dicarbonitrile
;
_journal_coeditor_code RK2335
_journal_issue 4
_journal_name_full 'Acta Crystallographica Section E'
_journal_page_first o1000
_journal_paper_doi 10.1107/S1600536812009051
_journal_volume 68
_journal_year 2012
_chemical_formula_iupac 'C17 H14 Cl N5'
_chemical_formula_moiety 'C17 H14 Cl N5'
_chemical_formula_sum 'C17 H14 Cl N5'
_chemical_formula_weight 323.77
_chemical_name_systematic
;
2-Amino-4-(4-chlorophenyl)-6-(pyrrolidin-1-yl)pyridine-3,5-dicarbonitrile
;
_space_group_IT_number 2
_symmetry_cell_setting triclinic
_symmetry_space_group_name_Hall '-P 1'
_symmetry_space_group_name_H-M 'P -1'
_atom_sites_solution_hydrogens geom
_atom_sites_solution_primary direct
_atom_sites_solution_secondary difmap
_audit_creation_method SHELXL97
_cell_angle_alpha 87.196(5)
_cell_angle_beta 80.477(5)
_cell_angle_gamma 83.795(5)
_cell_formula_units_Z 2
_cell_length_a 7.318(5)
_cell_length_b 9.060(5)
_cell_length_c 12.011(5)
_cell_measurement_reflns_used 3570
_cell_measurement_temperature 295(2)
_cell_measurement_theta_max 29.32
_cell_measurement_theta_min 2.80
_cell_volume 780.4(8)
_computing_cell_refinement '<i>SAINT</i> (Bruker, 2008)'
_computing_data_collection '<i>APEX2</i> (Bruker, 2008)'
_computing_data_reduction '<i>SAINT</i> (Bruker, 2008)'
_computing_molecular_graphics '<i>ORTEP-3</i> (Farrugia, 1997)'
_computing_publication_material '<i>SHELXL97</i> (Sheldrick, 2008) and <i>PLATON</i> (Spek, 2009)'
_computing_structure_refinement '<i>SHELXL97</i> (Sheldrick, 2008)'
_computing_structure_solution '<i>SHELXS97</i> (Sheldrick, 2008)'
_diffrn_ambient_temperature 295(2)
_diffrn_measured_fraction_theta_full 0.837
_diffrn_measured_fraction_theta_max 0.837
_diffrn_measurement_device_type 'Bruker Kappa APEXII CCD'
_diffrn_measurement_method '\w and \f scans'
_diffrn_radiation_monochromator graphite
_diffrn_radiation_source 'fine-focus sealed tube'
_diffrn_radiation_type MoK\a
_diffrn_radiation_wavelength 0.71073
_diffrn_reflns_av_R_equivalents 0.0266
_diffrn_reflns_av_sigmaI/netI 0.0753
_diffrn_reflns_limit_h_max 9
_diffrn_reflns_limit_h_min -9
_diffrn_reflns_limit_k_max 11
_diffrn_reflns_limit_k_min -12
_diffrn_reflns_limit_l_max 16
_diffrn_reflns_limit_l_min -15
_diffrn_reflns_number 6077
_diffrn_reflns_theta_full 29.32
_diffrn_reflns_theta_max 29.32
_diffrn_reflns_theta_min 2.80
_diffrn_standards_decay_% 0
_exptl_absorpt_coefficient_mu 0.251
_exptl_absorpt_correction_T_max 0.939
_exptl_absorpt_correction_T_min 0.916
_exptl_absorpt_correction_type multi-scan
_exptl_absorpt_process_details '(<i>SADABS</i>; Bruker, 2008)'
_exptl_crystal_colour colourless
_exptl_crystal_density_diffrn 1.378
_exptl_crystal_density_method 'not measured'
_exptl_crystal_description block
_exptl_crystal_F_000 336
_exptl_crystal_size_max 0.35
_exptl_crystal_size_mid 0.30
_exptl_crystal_size_min 0.25
_refine_diff_density_max 0.203
_refine_diff_density_min -0.238
_refine_ls_extinction_coef 0.014(2)
_refine_ls_extinction_expression Fc^*^=kFc[1+0.001xFc^2^\l^3^/sin(2\q)]^-1/4^
_refine_ls_extinction_method '<i>SHELXL97</i> (Sheldrick, 2008)'
_refine_ls_goodness_of_fit_ref 0.854
_refine_ls_hydrogen_treatment mixed
_refine_ls_matrix_type full
_refine_ls_number_parameters 237
_refine_ls_number_reflns 3570
_refine_ls_number_restraints 11
_refine_ls_restrained_S_all 0.859
_refine_ls_R_factor_all 0.0915
_refine_ls_R_factor_gt 0.0421
_refine_ls_shift/su_max 0.001
_refine_ls_shift/su_mean 0.000
_refine_ls_structure_factor_coef Fsqd
_refine_ls_weighting_details 'calc w=1/[\s^2^(Fo^2^)+(0.0456P)^2^] where P=(Fo^2^+2Fc^2^)/3'
_refine_ls_weighting_scheme calc
_refine_ls_wR_factor_gt 0.0877
_refine_ls_wR_factor_ref 0.0966
_reflns_number_gt 1887
_reflns_number_total 3570
_reflns_threshold_expression I>2\s(I)
_cod_data_source_file rk2335.cif
_cod_data_source_block I
_cod_original_sg_symbol_Hall '-P 1 '
_cod_database_code 2234373
_cod_database_fobs_code 2234373

loop_
_symmetry_equiv_pos_as_xyz
'x, y, z'
'-x, -y, -z'

loop_
_atom_site_type_symbol
_atom_site_label
_atom_site_fract_x
_atom_site_fract_y
_atom_site_fract_z
_atom_site_U_iso_or_equiv
_atom_site_adp_type
_atom_site_calc_flag
_atom_site_refinement_flags
_atom_site_occupancy
_atom_site_symmetry_multiplicity
_atom_site_disorder_assembly
_atom_site_disorder_group
C C1 0.7572(3) 0.0214(2) 1.33801(16) 0.0432(5) Uani d . 1 1 . .
C C2 0.9078(3) 0.1010(2) 1.30733(17) 0.0459(5) Uani d . 1 1 . .
H H2 1.0082 0.0866 1.3465 0.055 Uiso calc R 1 1 . .
C C3 0.9092(3) 0.2024(2) 1.21800(16) 0.0390(5) Uani d . 1 1 . .
H H3 1.0107 0.2572 1.1977 0.047 Uiso calc R 1 1 . .
C C4 0.7624(2) 0.22397(19) 1.15801(14) 0.0311(4) Uani d . 1 1 . .
C C5 0.6137(3) 0.1396(2) 1.18885(16) 0.0409(5) Uani d . 1 1 . .
H H5 0.5149 0.1510 1.1484 0.049 Uiso calc R 1 1 . .
C C6 0.6108(3) 0.0393(2) 1.27858(17) 0.0486(5) Uani d . 1 1 . .
H H6 0.5101 -0.0163 1.2990 0.058 Uiso calc R 1 1 . .
C C7 0.7579(2) 0.34351(18) 1.06767(15) 0.0287(4) Uani d . 1 1 . .
C C8 0.7651(2) 0.48942(18) 1.09633(15) 0.0299(4) Uani d . 1 1 . .
C C9 0.7812(3) 0.5310(2) 1.20691(18) 0.0383(5) Uani d . 1 1 . .
C C10 0.7429(2) 0.31384(18) 0.95678(14) 0.0288(4) Uani d . 1 1 . .
C C11 0.7380(3) 0.1630(2) 0.93015(15) 0.0368(5) Uani d . 1 1 . .
C C12 0.7507(2) 0.60362(18) 1.01258(15) 0.0291(4) Uani d . 1 1 . .
C C13 0.7366(2) 0.43534(19) 0.87573(15) 0.0297(4) Uani d . 1 1 . .
N N5 0.7283(2) 0.42030(16) 0.76655(12) 0.0364(4) Uani d . 1 1 B .
C C18 0.7235(3) 0.5492(2) 0.68715(16) 0.0519(6) Uani d D 1 1 . .
H H18A 0.8436 0.5884 0.6720 0.062 Uiso calc R 1 1 A 1
H H18B 0.6299 0.6271 0.7177 0.062 Uiso calc R 1 1 A 1
C C17 0.6766(10) 0.4927(6) 0.5828(4) 0.0567(15) Uani d PDU 0.638(10) 1 B 1
H H17A 0.7199 0.5533 0.5169 0.068 Uiso calc PR 0.638(10) 1 B 1
H H17B 0.5437 0.4872 0.5884 0.068 Uiso calc PR 0.638(10) 1 B 1
C C16 0.7840(11) 0.3389(7) 0.5805(4) 0.0657(18) Uani d PDU 0.638(10) 1 B 1
H H16A 0.9162 0.3446 0.5558 0.079 Uiso calc PR 0.638(10) 1 B 1
H H16B 0.7389 0.2747 0.5310 0.079 Uiso calc PR 0.638(10) 1 B 1
C C17' 0.7780(18) 0.4694(13) 0.5745(7) 0.068(3) Uani d PDU 0.361(10) 1 B 2
H H17C 0.7346 0.5301 0.5135 0.082 Uiso calc PR 0.362(10) 1 B 2
H H17D 0.9121 0.4476 0.5566 0.082 Uiso calc PR 0.362(10) 1 B 2
C C16' 0.6834(18) 0.3273(12) 0.5927(8) 0.061(3) Uani d PDU 0.362(10) 1 B 2
H H16C 0.7328 0.2556 0.5352 0.073 Uiso calc PR 0.362(10) 1 B 2
H H16D 0.5492 0.3453 0.5982 0.073 Uiso calc PR 0.362(10) 1 B 2
N N1 0.73637(19) 0.57681(15) 0.90682(12) 0.0323(4) Uani d . 1 1 . .
N N2 0.7503(2) 0.74643(18) 1.03834(16) 0.0440(4) Uani d D 1 1 . .
N N3 0.7954(3) 0.5758(2) 1.29203(16) 0.0641(6) Uani d . 1 1 . .
N N4 0.7312(3) 0.04021(19) 0.91349(15) 0.0589(5) Uani d . 1 1 . .
C C15 0.7437(4) 0.2824(2) 0.70643(18) 0.0634(7) Uani d D 1 1 . .
H H15A 0.6287 0.2354 0.7221 0.076 Uiso calc R 1 1 B 1
H H15B 0.8451 0.2130 0.7257 0.076 Uiso calc R 1 1 B 1
Cl Cl1 0.74935(9) -0.10029(6) 1.45478(5) 0.0728(2) Uani d . 1 1 . .
H H2A 0.759(2) 0.771(2) 1.1096(10) 0.048(6) Uiso d D 1 1 . .
H H2B 0.745(3) 0.8223(17) 0.9853(14) 0.066(7) Uiso d D 1 1 . .

loop_
_atom_site_aniso_label
_atom_site_aniso_U_11
_atom_site_aniso_U_22
_atom_site_aniso_U_33
_atom_site_aniso_U_12
_atom_site_aniso_U_13
_atom_site_aniso_U_23
C1 0.0684(14) 0.0303(11) 0.0283(11) -0.0027(10) -0.0039(10) 0.0067(9)
C2 0.0557(13) 0.0439(12) 0.0387(12) -0.0010(10) -0.0146(10) 0.0077(10)
C3 0.0415(11) 0.0378(11) 0.0385(12) -0.0088(9) -0.0076(9) 0.0051(9)
C4 0.0398(11) 0.0271(9) 0.0256(10) -0.0039(8) -0.0034(8) 0.0015(8)
C5 0.0487(12) 0.0400(11) 0.0370(12) -0.0138(9) -0.0116(9) 0.0056(9)
C6 0.0612(13) 0.0420(12) 0.0434(13) -0.0218(10) -0.0029(11) 0.0084(10)
C7 0.0281(9) 0.0274(10) 0.0307(10) -0.0048(7) -0.0050(8) 0.0030(8)
C8 0.0330(10) 0.0300(10) 0.0270(10) -0.0056(8) -0.0044(8) -0.0009(8)
C9 0.0478(12) 0.0321(11) 0.0352(12) -0.0076(9) -0.0064(9) 0.0022(9)
C10 0.0337(10) 0.0251(9) 0.0274(10) -0.0044(8) -0.0041(8) 0.0000(8)
C11 0.0504(12) 0.0305(11) 0.0285(11) -0.0044(9) -0.0044(9) 0.0035(8)
C12 0.0288(10) 0.0254(10) 0.0329(11) -0.0023(8) -0.0047(8) -0.0007(8)
C13 0.0306(10) 0.0300(10) 0.0287(11) -0.0034(8) -0.0054(8) -0.0006(8)
N5 0.0507(10) 0.0339(9) 0.0257(9) -0.0057(7) -0.0090(7) -0.0005(7)
C18 0.0719(15) 0.0521(13) 0.0318(12) -0.0033(11) -0.0136(11) 0.0086(10)
C17 0.059(3) 0.083(3) 0.031(2) -0.018(3) -0.015(3) 0.0128(19)
C16 0.108(5) 0.064(3) 0.029(2) -0.019(4) -0.011(3) -0.007(2)
C17' 0.076(8) 0.093(8) 0.041(5) -0.027(7) -0.019(5) 0.014(4)
C16' 0.073(7) 0.071(6) 0.038(4) -0.009(5) -0.006(5) -0.008(4)
N1 0.0412(9) 0.0268(8) 0.0297(9) -0.0040(7) -0.0089(7) 0.0027(7)
N2 0.0700(12) 0.0262(9) 0.0384(11) -0.0060(8) -0.0158(9) -0.0027(8)
N3 0.0930(15) 0.0639(13) 0.0390(12) -0.0137(11) -0.0146(11) -0.0101(10)
N4 0.0976(15) 0.0308(10) 0.0480(12) -0.0093(10) -0.0091(10) -0.0003(9)
C15 0.1068(19) 0.0471(14) 0.0404(14) -0.0073(13) -0.0214(13) -0.0100(11)
Cl1 0.1163(6) 0.0539(4) 0.0454(4) -0.0100(3) -0.0114(3) 0.0240(3)

loop_
_atom_type_symbol
_atom_type_description
_atom_type_scat_dispersion_real
_atom_type_scat_dispersion_imag
_atom_type_scat_source
C C 0.0033 0.0016 'International Tables Vol C Tables 4.2.6.8 and 6.1.1.4'
H H 0.0000 0.0000 'International Tables Vol C Tables 4.2.6.8 and 6.1.1.4'
N N 0.0061 0.0033 'International Tables Vol C Tables 4.2.6.8 and 6.1.1.4'
Cl Cl 0.1484 0.1585 'International Tables Vol C Tables 4.2.6.8 and 6.1.1.4'

loop_
_geom_angle_atom_site_label_1
_geom_angle_atom_site_label_2
_geom_angle_atom_site_label_3
_geom_angle
C2 C1 C6 120.58(18)
C2 C1 Cl1 119.71(16)
C6 C1 Cl1 119.71(16)
C1 C2 C3 119.43(18)
C1 C2 H2 120.3
C3 C2 H2 120.3
C2 C3 C4 121.07(18)
C2 C3 H3 119.5
C4 C3 H3 119.5
C3 C4 C5 118.45(17)
C3 C4 C7 120.55(16)
C5 C4 C7 120.84(16)
C6 C5 C4 120.70(18)
C6 C5 H5 119.7
C4 C5 H5 119.7
C1 C6 C5 119.75(19)
C1 C6 H6 120.1
C5 C6 H6 120.1
C8 C7 C10 119.14(16)
C8 C7 C4 118.54(16)
C10 C7 C4 122.30(16)
C7 C8 C12 118.67(16)
C7 C8 C9 123.41(16)
C12 C8 C9 117.90(16)
N3 C9 C8 174.5(2)
C7 C10 C11 117.62(15)
C7 C10 C13 118.72(15)
C11 C10 C13 123.66(16)
N4 C11 C10 177.1(2)
N1 C12 N2 117.00(16)
N1 C12 C8 122.72(16)
N2 C12 C8 120.28(17)
N5 C13 N1 114.88(15)
N5 C13 C10 124.18(16)
N1 C13 C10 120.93(16)
C13 N5 C15 127.41(16)
C13 N5 C18 121.73(15)
C15 N5 C18 110.50(16)
N5 C18 C17 105.5(3)
N5 C18 C17' 99.8(5)
C17 C18 C17' 28.3(4)
N5 C18 H18A 110.6
C17 C18 H18A 110.6
C17' C18 H18A 87.7
N5 C18 H18B 110.6
C17 C18 H18B 110.6
C17' C18 H18B 136.3
H18A C18 H18B 108.8
C18 C17 C16 100.5(4)
C18 C17 H17A 111.7
C16 C17 H17A 111.7
C18 C17 H17B 111.7
C16 C17 H17B 111.7
H17A C17 H17B 109.4
C17 C16 C15 103.0(4)
C17 C16 H16A 111.2
C15 C16 H16A 111.2
C17 C16 H16B 111.2
C15 C16 H16B 111.2
H16A C16 H16B 109.1
C16' C17' C18 105.0(7)
C16' C17' H17C 110.7
C18 C17' H17C 110.7
C16' C17' H17D 110.7
C18 C17' H17D 110.7
H17C C17' H17D 108.8
C17' C16' C15 96.3(7)
C17' C16' H16C 112.5
C15 C16' H16C 112.5
C17' C16' H16D 112.5
C15 C16' H16D 112.5
H16C C16' H16D 110.0
C12 N1 C13 119.72(15)
C12 N2 H2A 120.3(12)
C12 N2 H2B 122.1(13)
H2A N2 H2B 117.5(18)
N5 C15 C16' 105.3(5)
N5 C15 C16 101.7(3)
C16' C15 C16 27.8(3)
N5 C15 H15A 111.4
C16' C15 H15A 84.8
C16 C15 H15A 111.4
N5 C15 H15B 111.4
C16' C15 H15B 131.2
C16 C15 H15B 111.4
H15A C15 H15B 109.3

loop_
_geom_bond_atom_site_label_1
_geom_bond_atom_site_label_2
_geom_bond_distance
C1 C2 1.372(3)
C1 C6 1.374(3)
C1 Cl1 1.7385(19)
C2 C3 1.377(3)
C2 H2 0.9300
C3 C4 1.382(2)
C3 H3 0.9300
C4 C5 1.388(2)
C4 C7 1.497(2)
C5 C6 1.374(3)
C5 H5 0.9300
C6 H6 0.9300
C7 C8 1.391(2)
C7 C10 1.396(2)
C8 C12 1.415(2)
C8 C9 1.425(3)
C9 N3 1.143(2)
C10 C11 1.424(3)
C10 C13 1.435(2)
C11 N4 1.147(2)
C12 N1 1.328(2)
C12 N2 1.345(2)
C13 N5 1.337(2)
C13 N1 1.352(2)
N5 C15 1.458(3)
N5 C18 1.472(2)
C18 C17 1.481(5)
C18 C17' 1.538(8)
C18 H18A 0.9700
C18 H18B 0.9700
C17 C16 1.523(7)
C17 H17A 0.9700
C17 H17B 0.9700
C16 C15 1.564(5)
C16 H16A 0.9700
C16 H16B 0.9700
C17' C16' 1.517(9)
C17' H17C 0.9700
C17' H17D 0.9700
C16' C15 1.527(8)
C16' H16C 0.9700
C16' H16D 0.9700
N2 H2A 0.907(9)
N2 H2B 0.916(9)
C15 H15A 0.9700
C15 H15B 0.9700

loop_
_geom_hbond_atom_site_label_D
_geom_hbond_atom_site_label_H
_geom_hbond_atom_site_label_A
_geom_hbond_site_symmetry_A
_geom_hbond_distance_DH
_geom_hbond_distance_HA
_geom_hbond_distance_DA
_geom_hbond_angle_DHA
N2 H2B N4 1_565 0.916(9) 2.115(12) 2.992(3) 160.0(18)

loop_
_geom_torsion_atom_site_label_1
_geom_torsion_atom_site_label_2
_geom_torsion_atom_site_label_3
_geom_torsion_atom_site_label_4
_geom_torsion
C6 C1 C2 C3 1.8(3)
Cl1 C1 C2 C3 -176.95(15)
C1 C2 C3 C4 -0.8(3)
C2 C3 C4 C5 -0.8(3)
C2 C3 C4 C7 174.70(17)
C3 C4 C5 C6 1.4(3)
C7 C4 C5 C6 -174.06(17)
C2 C1 C6 C5 -1.2(3)
Cl1 C1 C6 C5 177.55(15)
C4 C5 C6 C1 -0.5(3)
C3 C4 C7 C8 -57.7(2)
C5 C4 C7 C8 117.6(2)
C3 C4 C7 C10 123.59(19)
C5 C4 C7 C10 -61.0(2)
C10 C7 C8 C12 2.1(2)
C4 C7 C8 C12 -176.63(16)
C10 C7 C8 C9 -179.69(16)
C4 C7 C8 C9 1.6(3)
C8 C7 C10 C11 179.32(16)
C4 C7 C10 C11 -2.0(2)
C8 C7 C10 C13 0.4(2)
C4 C7 C10 C13 179.06(16)
C7 C8 C12 N1 -2.2(2)
C9 C8 C12 N1 179.51(16)
C7 C8 C12 N2 177.60(17)
C9 C8 C12 N2 -0.7(2)
C7 C10 C13 N5 177.84(15)
C11 C10 C13 N5 -1.0(3)
C7 C10 C13 N1 -3.1(2)
C11 C10 C13 N1 178.08(16)
N1 C13 N5 C15 173.81(18)
C10 C13 N5 C15 -7.1(3)
N1 C13 N5 C18 1.3(2)
C10 C13 N5 C18 -179.57(17)
C13 N5 C18 C17 -168.9(3)
C15 N5 C18 C17 17.4(4)
C13 N5 C18 C17' 162.6(5)
C15 N5 C18 C17' -11.1(5)
N5 C18 C17 C16 -37.2(6)
C17' C18 C17 C16 44.7(9)
C18 C17 C16 C15 43.0(8)
N5 C18 C17' C16' 37.4(11)
C17 C18 C17' C16' -67.1(10)
C18 C17' C16' C15 -47.4(13)
N2 C12 N1 C13 179.75(15)
C8 C12 N1 C13 -0.5(2)
N5 C13 N1 C12 -177.73(15)
C10 C13 N1 C12 3.1(2)
C13 N5 C15 C16' 168.2(5)
C18 N5 C15 C16' -18.6(5)
C13 N5 C15 C16 -163.4(3)
C18 N5 C15 C16 9.8(4)
C17' C16' C15 N5 39.5(11)
C17' C16' C15 C16 -46.5(9)
C17 C16 C15 N5 -32.6(7)
C17 C16 C15 C16' 68.1(11)
